data_4510005
loop_
_publ_author_name
'Lapidus, Saul H.'
'Naik, Amit'
'Wixtrom, Alex'
'Massa, Nestor E.'
'Ta Phuoc, Vinh'
'del Campo, Leire'
'Leb\`egue, S\'ebastien'
'\'Angy\'an, J\'anos G.'
'Abdel-Fattah, Tarek'
'Pagola, Silvina'

_publ_section_title
;
 The Black Polymorph of TTF-CA: TTF Polymorphism and Solvent Effects in
 Mechanochemical and Vapor Digestion Syntheses, FT-IR, Crystal Packing,
 and Electronic Structure
;
_journal_issue 1
_journal_name_full 'Crystal Growth &amp; Design'
_journal_page_first 91
_journal_paper_doi 10.1021/cg401203r
_journal_volume 14
_journal_year 2014
_chemical_formula_moiety 'C6 Cl4 O2, C6 H4 S4'
_chemical_formula_structural 'C12 H4 Cl4 O2 S4'
_chemical_formula_sum 'C12 H4 Cl4 O2 S4'
_chemical_formula_weight 450.23
_chemical_name_common ' tetrathiafulvalene chloranil'
_space_group_IT_number 2
_symmetry_cell_setting triclinic
_symmetry_Int_Tables_number 2
_symmetry_space_group_name_Hall '-P 1'
_symmetry_space_group_name_H-M 'P -1'
_cell_angle_alpha 101.356(3)
_cell_angle_beta 93.669(2)
_cell_angle_gamma 89.295(1)
_cell_formula_units_Z 2
_cell_length_a 10.7692(3)
_cell_length_b 11.0465(3)
_cell_length_c 6.6085(1)
_cell_measurement_temperature 298
_cell_volume 769.19(3)
_computing_molecular_graphics 'Mercury 2.3'
_computing_publication_material 'PLATON (Spek, 2003)'
_computing_structure_refinement GSAS
_computing_structure_solution ' PSSP and TOPAS academic'
_diffrn_ambient_temperature 298
_diffrn_radiation_probe x-ray
_diffrn_radiation_source synchrotron
_diffrn_radiation_wavelength 0.699931
_exptl_absorpt_coefficient_mu 1.238
_exptl_absorpt_correction_type none
_exptl_crystal_density_diffrn 1.944
_exptl_crystal_density_method 'Not Measured'
_exptl_crystal_F_000 448
_pd_calc_method 'Rietveld Refinement'
_pd_char_colour black
_pd_prep_pressure 101
_pd_prep_temperature 298
_pd_proc_ls_prof_wR_factor 0.0584
_refine_ls_goodness_of_fit_all 1.340
_refine_ls_hydrogen_treatment constr
_refine_ls_matrix_type full
_refine_ls_number_constraints 3
_refine_ls_number_parameters 88
_refine_ls_number_restraints 90
_refine_ls_R_I_factor 0.0295
_refine_ls_shift/su_max 0.060
_refine_ls_shift/su_mean 0.010
_refine_ls_weighting_scheme sigma
_cod_data_source_file cg401203r_si_003.cif
_cod_data_source_block TTF-CA_black_polymorph_RT
_cod_depositor_comments
;
The following automatic conversions were performed:

'_symmetry_cell_setting' value 'Triclinic' changed to 'triclinic'
according to
/usr/data/users/saulius/automatic-downloads/current/ACS/lib/dictionaries/cif_core.dic
dictionary named 'cif_core.dic' version 2.4.2 from 2011-04-26.

Automatic conversion script
Id: cif_fix_values 2281 2013-09-26 08:29:07Z andrius 
;
_cod_database_code 4510005

loop_
_symmetry_equiv_pos_site_id
_symmetry_equiv_pos_as_xyz
1 x,y,z
2 -x,-y,-z

loop_
_atom_site_label
_atom_site_type_symbol
_atom_site_thermal_displace_type
_atom_site_fract_x
_atom_site_fract_y
_atom_site_fract_z
_atom_site_occupancy
_atom_site_U_iso_or_equiv
S13 S Uiso 0.6866(11) 0.0274(11) 0.2303(17) 1.000 0.0379(19)
S14 S Uiso 0.4817(11) 0.2335(11) 0.4176(17) 1.000 0.0379(19)
S15 S Uiso 0.7427(11) -0.0162(11) 0.6503(17) 1.000 0.0379(19)
S16 S Uiso 0.5404(11) 0.1861(11) 0.8296(17) 1.000 0.0379(19)
C17 C Uiso 0.4209(19) 0.2869(19) 0.802(2) 1.000 0.0379(19)
C18 C Uiso 0.7952(19) -0.0871(17) 0.260(3) 1.000 0.0379(19)
C19 C Uiso 0.3946(17) 0.3101(19) 0.612(3) 1.000 0.0379(19)
C20 C Uiso 0.6568(13) 0.0657(13) 0.4940(19) 1.000 0.0379(19)
C21 C Uiso 0.8211(17) -0.1069(19) 0.449(3) 1.000 0.0379(19)
C22 C Uiso 0.5682(13) 0.1521(13) 0.5716(19) 1.000 0.0379(19)
Cl1 Cl Uiso 0.1171(11) 0.7159(9) 0.3383(17) 1.000 0.0251(13)
Cl2 Cl Uiso 0.3304(9) 0.5132(11) 0.2550(17) 1.000 0.0251(13)
Cl3 Cl Uiso -0.2278(9) 0.3663(11) 0.2245(17) 1.000 0.0251(13)
Cl4 Cl Uiso -0.0217(11) 0.1578(9) 0.1331(15) 1.000 0.0251(13)
O5 O Uiso -0.1228(17) 0.6135(17) 0.327(3) 1.000 0.0251(13)
O6 O Uiso 0.2296(17) 0.2620(17) 0.175(3) 1.000 0.0251(13)
C7 C Uiso 0.1780(11) 0.4731(15) 0.256(3) 1.000 0.0251(13)
C8 C Uiso 0.0891(15) 0.5609(9) 0.286(3) 1.000 0.0251(13)
C9 C Uiso -0.0428(13) 0.5321(13) 0.285(3) 1.000 0.0251(13)
C10 C Uiso 0.1484(11) 0.3413(13) 0.204(3) 1.000 0.0251(13)
C11 C Uiso -0.0731(11) 0.3995(15) 0.235(3) 1.000 0.0251(13)
C12 C Uiso 0.0156(15) 0.3108(9) 0.196(3) 1.000 0.0251(13)
H23 H Uiso 0.84470 -0.13730 0.13080 1.000 0.0455
H24 H Uiso 0.32440 0.37820 0.58560 1.000 0.0455
H25 H Uiso 0.89120 -0.17460 0.47720 1.000 0.0455
H26 H Uiso 0.37440 0.33800 0.93420 1.000 0.0455

loop_
_atom_type_symbol
_atom_type_description
_atom_type_scat_dispersion_real
_atom_type_scat_dispersion_imag
_atom_type_scat_source
S S 0.1246 0.1234 'International Tables Vol C Tables 4.2.6.8 and 6.1.1.4'
O O 0.0106 0.0060 'International Tables Vol C Tables 4.2.6.8 and 6.1.1.4'
Cl Cl 0.1484 0.1585 'International Tables Vol C Tables 4.2.6.8 and 6.1.1.4'
H H 0.0000 0.0000 'International Tables Vol C Tables 4.2.6.8 and 6.1.1.4'
C C 0.0033 0.0016 'International Tables Vol C Tables 4.2.6.8 and 6.1.1.4'

loop_
_geom_angle_atom_site_label_1
_geom_angle_atom_site_label_2
_geom_angle_atom_site_label_3
_geom_angle
_geom_angle_publ_flag
C18 S13 C20 95.0(10) yes
C19 S14 C22 95.2(10) yes
C20 S15 C21 95.4(9) yes
C17 S16 C22 95.0(9) yes
S16 C17 C19 117.1(14) yes
S13 C18 C21 117.5(16) yes
S14 C19 C17 116.9(16) yes
S13 C20 S15 114.8(10) yes
S13 C20 C22 123.3(11) yes
S15 C20 C22 121.9(10) yes
S15 C21 C18 117.4(16) yes
S14 C22 S16 115.6(10) yes
S14 C22 C20 122.3(10) yes
S16 C22 C20 122.0(11) yes
S16 C17 H26 122.00 no
C19 C17 H26 121.00 no
S13 C18 H23 122.00 no
C21 C18 H23 120.00 no
S14 C19 H24 122.00 no
C17 C19 H24 121.00 no
S15 C21 H25 122.00 no
C18 C21 H25 120.00 no
Cl2 C7 C8 120.4(13) yes
Cl2 C7 C10 117.0(11) yes
C8 C7 C10 122.3(12) no
Cl1 C8 C7 124.6(13) yes
Cl1 C8 C9 112.5(11) yes
C7 C8 C9 122.9(12) no
O5 C9 C8 122.3(15) yes
O5 C9 C11 122.8(14) yes
C8 C9 C11 114.9(12) no
O6 C10 C7 122.0(14) yes
O6 C10 C12 122.6(15) yes
C7 C10 C12 115.4(11) no
Cl3 C11 C9 114.9(11) yes
Cl3 C11 C12 122.8(13) yes
C9 C11 C12 122.4(12) no
Cl4 C12 C10 116.4(11) yes
Cl4 C12 C11 121.7(13) yes
C10 C12 C11 122.0(12) no

loop_
_geom_bond_atom_site_label_1
_geom_bond_atom_site_label_2
_geom_bond_distance
_geom_bond_publ_flag
Cl1 C8 1.705(15) yes
Cl2 C7 1.706(16) yes
Cl3 C11 1.704(16) yes
Cl4 C12 1.706(16) yes
S13 C18 1.74(2) yes
S13 C20 1.760(17) yes
S14 C22 1.712(18) yes
S14 C19 1.72(2) yes
S15 C21 1.76(2) yes
S15 C20 1.722(18) yes
S16 C17 1.72(2) yes
S16 C22 1.717(17) yes
O5 C9 1.24(2) yes
O6 C10 1.23(2) yes
C17 C19 1.34(2) no
C18 C21 1.32(3) no
C20 C22 1.39(2) no
C17 H26 1.0900 no
C18 H23 1.0900 no
C19 H24 1.0900 no
C21 H25 1.0900 no
C7 C8 1.35(2) no
C7 C10 1.46(2) no
C8 C9 1.46(2) no
C9 C11 1.47(2) no
C10 C12 1.47(2) no
C11 C12 1.36(2) no

loop_
_geom_contact_atom_site_label_1
_geom_contact_atom_site_label_2
_geom_contact_distance
_geom_contact_site_symmetry_2
_geom_contact_publ_flag
Cl1 O5 2.82(2) . no
Cl1 Cl2 3.185(16) . no
Cl1 Cl3 3.341(16) 2_566 no
Cl1 S15 3.647(16) 2_666 no
Cl1 C11 3.38(2) 2_566 no
Cl1 C12 3.54(2) 2_566 no
Cl1 C20 3.424(18) 2_666 no
Cl2 Cl1 3.185(16) . no
Cl2 O6 2.93(2) . no
Cl2 C19 3.59(2) . no
Cl2 S14 3.715(16) 2_666 no
Cl2 C17 3.58(2) 2_666 no
Cl2 Cl3 3.670(15) 2_566 no
Cl2 C19 3.53(2) 2_666 no
Cl3 O5 2.91(2) . no
Cl3 Cl1 3.341(16) 2_566 no
Cl3 Cl4 3.177(16) . no
Cl3 C7 3.55(2) 2_566 no
Cl3 C8 3.43(2) 2_566 no
Cl3 Cl2 3.670(15) 2_566 no
Cl4 O6 2.93(2) . no
Cl4 C18 3.63(2) 1_455 no
Cl4 C18 3.64(2) 2_655 no
Cl4 Cl3 3.177(16) . no
Cl4 S13 3.618(17) 1_455 no
Cl4 S15 3.707(16) 2_656 no
Cl4 Cl4 3.622(14) 2_555 no
Cl4 C21 3.53(2) 2_656 no
Cl1 H25 2.8300 1_465 no
Cl2 H26 2.6400 1_554 no
Cl2 H24 2.8800 . no
Cl3 H24 3.0500 2_566 no
Cl4 H25 2.8300 2_656 no
Cl4 H23 2.6400 2_655 no
S13 S15 2.934(16) . no
S13 S16 3.714(16) 1_554 no
S13 S16 3.368(17) 2_656 no
S13 C17 3.64(2) 2_656 no
S13 Cl4 3.618(17) 1_655 no
S13 S14 3.271(17) . no
S14 S16 2.902(16) . no
S14 S13 3.271(17) . no
S14 S15 3.374(17) 2_656 no
S14 O6 3.11(2) . no
S14 Cl2 3.715(16) 2_666 no
S15 S16 3.211(17) . no
S15 S14 3.374(17) 2_656 no
S15 Cl1 3.647(16) 2_666 no
S15 Cl4 3.707(16) 2_656 no
S15 C19 3.65(2) 2_656 no
S15 O6 3.16(2) 2_656 no
S16 S14 2.902(16) . no
S16 S15 3.211(17) . no
S16 S13 3.714(16) 1_556 no
S16 S13 3.368(17) 2_656 no
O5 C10 3.07(3) 2_566 no
O5 C7 3.18(3) 2_566 no
O5 Cl1 2.82(2) . no
O5 Cl3 2.91(2) . no
O5 C21 3.10(3) 1_465 no
O5 C19 3.07(3) 2_566 no
O5 C12 3.24(3) 2_566 no
O6 C17 3.37(3) 1_554 no
O6 S14 3.11(2) . no
O6 C21 3.36(3) 2_656 no
O6 Cl2 2.93(2) . no
O6 Cl4 2.93(2) . no
O6 C19 3.25(3) . no
O6 C18 3.13(3) 2_655 no
O6 S15 3.16(2) 2_656 no
O5 H25 2.3600 1_465 no
O5 H24 2.2800 2_566 no
O6 H26 2.5600 1_554 no
O6 H23 2.3100 2_655 no
O6 H24 2.8900 . no
C7 Cl3 3.55(2) 2_566 no
C7 O5 3.18(3) 2_566 no
C7 C9 3.46(3) 2_566 no
C8 Cl3 3.43(2) 2_566 no
C8 C11 3.13(3) 2_566 no
C8 C9 3.27(3) 2_566 no
C8 C11 3.55(3) 2_565 no
C9 C7 3.46(3) 2_566 no
C9 C12 3.52(3) 2_566 no
C9 C8 3.27(3) 2_566 no
C9 C9 3.14(3) 2_566 no
C9 C11 3.28(3) 2_566 no
C10 O5 3.07(3) 2_566 no
C11 C8 3.55(3) 2_565 no
C11 Cl1 3.38(2) 2_566 no
C11 C9 3.28(3) 2_566 no
C11 C8 3.13(3) 2_566 no
C12 C9 3.52(3) 2_566 no
C12 Cl1 3.54(2) 2_566 no
C12 O5 3.24(3) 2_566 no
C17 Cl2 3.58(2) 2_666 no
C17 C18 3.18(3) 2_656 no
C17 O6 3.37(3) 1_556 no
C17 S13 3.64(2) 2_656 no
C17 C21 3.43(3) 2_656 no
C18 C19 3.48(3) 2_656 no
C18 Cl4 3.64(2) 2_655 no
C18 O6 3.13(3) 2_655 no
C18 C17 3.18(3) 2_656 no
C18 Cl4 3.63(2) 1_655 no
C19 O5 3.07(3) 2_566 no
C19 S15 3.65(2) 2_656 no
C19 C21 3.20(3) 2_656 no
C19 C18 3.48(3) 2_656 no
C19 Cl2 3.53(2) 2_666 no
C19 Cl2 3.59(2) . no
C19 O6 3.25(3) . no
C20 C22 3.38(2) 2_656 no
C20 Cl1 3.424(18) 2_666 no
C21 Cl4 3.53(2) 2_656 no
C21 C19 3.20(3) 2_656 no
C21 O5 3.10(3) 1_645 no
C21 O6 3.36(3) 2_656 no
C21 C17 3.43(3) 2_656 no
C22 C20 3.38(2) 2_656 no
C7 H24 2.9600 . no
C10 H24 3.0200 . no
C10 H23 2.8300 2_655 no
C12 H25 2.9800 2_656 no
C12 H23 3.0500 2_655 no
H23 O6 2.3100 2_655 no
H23 C10 2.8300 2_655 no
H23 C12 3.0500 2_655 no
H23 Cl4 2.6400 2_655 no
H24 Cl2 2.8800 . no
H24 O6 2.8900 . no
H24 C10 3.0200 . no
H24 Cl3 3.0500 2_566 no
H24 C7 2.9600 . no
H24 O5 2.2800 2_566 no
H25 O5 2.3600 1_645 no
H25 Cl4 2.8300 2_656 no
H25 Cl1 2.8300 1_645 no
H25 C12 2.9800 2_656 no
H26 Cl2 2.6400 1_556 no
H26 O6 2.5600 1_556 no

loop_
_geom_hbond_atom_site_label_D
_geom_hbond_atom_site_label_H
_geom_hbond_atom_site_label_A
_geom_hbond_distance_DH
_geom_hbond_distance_HA
_geom_hbond_distance_DA
_geom_hbond_angle_DHA
_geom_hbond_site_symmetry_A
_geom_hbond_publ_flag
C18 H23 Cl4 1.0900 2.6400 3.64(2) 152.00 2_655 yes
C18 H23 O6 1.0900 2.3100 3.13(3) 130.00 2_655 yes
C19 H24 O5 1.0900 2.2800 3.07(3) 127.00 2_566 yes
C21 H25 Cl1 1.0900 2.8300 3.76(2) 143.00 1_645 yes
C21 H25 O5 1.0900 2.3600 3.10(3) 124.00 1_645 yes
C21 H25 Cl4 1.0900 2.8300 3.53(2) 122.00 2_656 yes
C17 H26 Cl2 1.0900 2.6400 3.68(2) 160.00 1_556 yes
C17 H26 O6 1.0900 2.5600 3.37(3) 130.00 1_556 yes

loop_
_geom_torsion_atom_site_label_1
_geom_torsion_atom_site_label_2
_geom_torsion_atom_site_label_3
_geom_torsion_atom_site_label_4
_geom_torsion
_geom_torsion_publ_flag
C18 S13 C20 C22 -176.5(14) no
C20 S13 C18 C21 -1.1(19) no
C18 S13 C20 S15 1.4(13) no
C22 S14 C19 C17 1.4(19) no
C19 S14 C22 C20 177.4(14) no
C19 S14 C22 S16 -3.7(13) no
C21 S15 C20 C22 176.7(13) no
C21 S15 C20 S13 -1.3(13) no
C20 S15 C21 C18 0.6(19) no
C17 S16 C22 C20 -176.9(14) no
C22 S16 C17 C19 -3.3(19) no
C17 S16 C22 S14 4.2(13) no
S16 C17 C19 S14 1(2) no
S13 C18 C21 S15 0(2) no
S15 C20 C22 S14 -179.7(10) no
S15 C20 C22 S16 1.5(19) no
S13 C20 C22 S14 -2(2) no
S13 C20 C22 S16 179.3(10) no
Cl2 C7 C8 Cl1 -4(3) no
Cl2 C7 C8 C9 179.0(15) no
C10 C7 C8 Cl1 -177.7(15) no
C10 C7 C8 C9 5(3) no
Cl2 C7 C10 O6 5(3) no
Cl2 C7 C10 C12 -177.0(14) no
C8 C7 C10 O6 179(2) no
C8 C7 C10 C12 -3(3) no
Cl1 C8 C9 O5 -3(3) no
Cl1 C8 C9 C11 178.4(14) no
C7 C8 C9 O5 175(2) no
C7 C8 C9 C11 -4(3) no
O5 C9 C11 Cl3 4(3) no
O5 C9 C11 C12 -178(2) no
C8 C9 C11 Cl3 -177.7(14) no
C8 C9 C11 C12 1(3) no
O6 C10 C12 Cl4 -3(3) no
O6 C10 C12 C11 178(2) no
C7 C10 C12 Cl4 179.4(14) no
C7 C10 C12 C11 0(3) no
Cl3 C11 C12 Cl4 0(3) no
Cl3 C11 C12 C10 179.4(15) no
C9 C11 C12 Cl4 -178.6(15) no
C9 C11 C12 C10 1(3) no
